data_1505451
loop_
_publ_author_name
'Murphy, John A.'
'Mahesh, Mohan'
'McPheators, Gary'
'Anand, R. Vijaya'
'McGuire, Thomas M.'
'Carling, Robert'
'Kennedy, Alan R.'

_publ_section_title
;
 Fragmentation of nitrone triflates to 9-membered rings.
;
_journal_issue 17
_journal_name_full 'Organic letters'
_journal_page_first 3233
_journal_page_last 3236
_journal_paper_doi 10.1021/ol071049d
_journal_volume 9
_journal_year 2007
_chemical_formula_sum 'C14 H17 N O2'
_chemical_formula_weight 231.29
_chemical_name_systematic
;
 ?
;
_space_group_IT_number 61
_symmetry_cell_setting orthorhombic
_symmetry_space_group_name_Hall '-P 2ac 2ab'
_symmetry_space_group_name_H-M 'P b c a'
_atom_sites_solution_hydrogens geom
_atom_sites_solution_primary direct
_atom_sites_solution_secondary difmap
_audit_creation_method SHELXL-97
_cell_angle_alpha 90.00
_cell_angle_beta 90.00
_cell_angle_gamma 90.00
_cell_formula_units_Z 16
_cell_length_a 17.4562(7)
_cell_length_b 15.5902(4)
_cell_length_c 17.8949(7)
_cell_measurement_reflns_used 4793
_cell_measurement_temperature 123(2)
_cell_measurement_theta_max 27.03
_cell_measurement_theta_min 0.41
_cell_volume 4870.0(3)
_computing_data_collection 'Denzo & Collect'
_computing_structure_refinement 'SHELXL-97 (Sheldrick, 1997)'
_computing_structure_solution Shelxs
_diffrn_ambient_temperature 123(2)
_diffrn_measured_fraction_theta_full 0.998
_diffrn_measured_fraction_theta_max 0.998
_diffrn_measurement_device_type 'Nonius Kappa CCD'
_diffrn_measurement_method 'omega and phi scans'
_diffrn_radiation_monochromator graphite
_diffrn_radiation_source 'fine-focus sealed tube'
_diffrn_radiation_type MoK\a
_diffrn_radiation_wavelength 0.71073
_diffrn_reflns_av_R_equivalents 0.103
_diffrn_reflns_av_sigmaI/netI 0.0818
_diffrn_reflns_limit_h_max 20
_diffrn_reflns_limit_h_min -20
_diffrn_reflns_limit_k_max 18
_diffrn_reflns_limit_k_min -18
_diffrn_reflns_limit_l_max 21
_diffrn_reflns_limit_l_min -21
_diffrn_reflns_number 43642
_diffrn_reflns_theta_full 25.06
_diffrn_reflns_theta_max 25.06
_diffrn_reflns_theta_min 2.09
_diffrn_standards_decay_% 0
_diffrn_standards_number 0
_exptl_absorpt_coefficient_mu 0.084
_exptl_absorpt_correction_type none
_exptl_crystal_colour colourless
_exptl_crystal_density_diffrn 1.262
_exptl_crystal_density_method 'not measured'
_exptl_crystal_description 'frag from plate'
_exptl_crystal_F_000 1984
_exptl_crystal_size_max 0.20
_exptl_crystal_size_mid 0.18
_exptl_crystal_size_min 0.04
_refine_diff_density_max 0.451
_refine_diff_density_min -0.228
_refine_diff_density_rms 0.049
_refine_ls_extinction_method none
_refine_ls_goodness_of_fit_ref 1.018
_refine_ls_hydrogen_treatment mixed
_refine_ls_matrix_type full
_refine_ls_number_parameters 319
_refine_ls_number_reflns 4315
_refine_ls_number_restraints 0
_refine_ls_restrained_S_all 1.018
_refine_ls_R_factor_all 0.1275
_refine_ls_R_factor_gt 0.0592
_refine_ls_shift/su_max 0.000
_refine_ls_shift/su_mean 0.000
_refine_ls_structure_factor_coef Fsqd
_refine_ls_weighting_details 'calc w=1/[\s^2^(Fo^2^)+(0.0551P)^2^+2.9733P] where P=(Fo^2^+2Fc^2^)/3'
_refine_ls_weighting_scheme calc
_refine_ls_wR_factor_gt 0.1171
_refine_ls_wR_factor_ref 0.1427
_reflns_number_gt 2484
_reflns_number_total 4315
_reflns_threshold_expression I>2\s(I)
_cod_data_source_file ol071049d-file003.cif
_cod_data_source_block murph105
_cod_original_sg_symbol_H-M Pbca
_cod_database_code 1505451

loop_
_symmetry_equiv_pos_as_xyz
'x, y, z'
'-x+1/2, -y, z+1/2'
'x+1/2, -y+1/2, -z'
'-x, y+1/2, -z+1/2'
'-x, -y, -z'
'x-1/2, y, -z-1/2'
'-x-1/2, y-1/2, z'
'x, -y-1/2, z-1/2'

loop_
_atom_site_label
_atom_site_type_symbol
_atom_site_fract_x
_atom_site_fract_y
_atom_site_fract_z
_atom_site_U_iso_or_equiv
_atom_site_adp_type
_atom_site_occupancy
_atom_site_symmetry_multiplicity
_atom_site_calc_flag
_atom_site_refinement_flags
O1 O 0.03406(12) -0.09274(12) 0.27556(12) 0.0317(5) Uani 1 1 d .
O2 O 0.13569(12) 0.16633(11) 0.22417(11) 0.0318(5) Uani 1 1 d .
O3 O 0.25924(13) 0.33019(14) 0.30447(13) 0.0423(6) Uani 1 1 d .
O4 O 0.37093(12) 0.09012(12) 0.38638(12) 0.0414(6) Uani 1 1 d .
N1 N 0.15350(13) -0.03301(14) 0.24179(13) 0.0270(6) Uani 1 1 d .
N2 N 0.37610(14) 0.28478(14) 0.35575(14) 0.0320(6) Uani 1 1 d .
C1 C 0.07754(16) -0.01629(16) 0.27663(16) 0.0281(7) Uani 1 1 d .
C2 C 0.03941(17) 0.05036(17) 0.22551(17) 0.0340(8) Uani 1 1 d .
H2A H 0.0041 0.0223 0.1898 0.041 Uiso 1 1 calc R
H2B H 0.0104 0.0930 0.2552 0.041 Uiso 1 1 calc R
C3 C 0.10612(16) 0.09295(17) 0.18442(16) 0.0295(7) Uani 1 1 d .
C4 C 0.16788(16) 0.02554(16) 0.19396(16) 0.0247(7) Uani 1 1 d .
C5 C 0.23769(17) 0.02988(16) 0.14814(15) 0.0271(7) Uani 1 1 d .
C6 C 0.30209(17) -0.01979(17) 0.16558(16) 0.0301(7) Uani 1 1 d .
H6 H 0.3006 -0.0578 0.2071 0.036 Uiso 1 1 calc R
C7 C 0.36764(18) -0.01390(18) 0.12295(17) 0.0352(8) Uani 1 1 d .
H7 H 0.4116 -0.0468 0.1355 0.042 Uiso 1 1 calc R
C8 C 0.36905(19) 0.04031(19) 0.06164(18) 0.0375(8) Uani 1 1 d .
H8 H 0.4141 0.0443 0.0321 0.045 Uiso 1 1 calc R
C9 C 0.30572(19) 0.08838(18) 0.04313(18) 0.0370(8) Uani 1 1 d .
H9 H 0.3074 0.1244 0.0004 0.044 Uiso 1 1 calc R
C10 C 0.23910(18) 0.08506(17) 0.08611(16) 0.0318(8) Uani 1 1 d .
C11 C 0.17132(18) 0.14161(18) 0.06739(17) 0.0369(8) Uani 1 1 d .
H11A H 0.1655 0.1438 0.0124 0.044 Uiso 1 1 calc R
H11B H 0.1822 0.2006 0.0849 0.044 Uiso 1 1 calc R
C12 C 0.09584(18) 0.11209(18) 0.10147(17) 0.0358(8) Uani 1 1 d .
H12A H 0.0778 0.0599 0.0754 0.043 Uiso 1 1 calc R
H12B H 0.0566 0.1574 0.0950 0.043 Uiso 1 1 calc R
C13 C 0.09072(17) 0.01408(18) 0.35601(16) 0.0336(8) Uani 1 1 d .
H13A H 0.0413 0.0241 0.3804 0.050 Uiso 1 1 calc R
H13B H 0.1202 0.0676 0.3553 0.050 Uiso 1 1 calc R
H13C H 0.1192 -0.0298 0.3837 0.050 Uiso 1 1 calc R
C14 C 0.09181(19) 0.24353(17) 0.21792(18) 0.0387(8) Uani 1 1 d .
H14A H 0.0932 0.2640 0.1661 0.058 Uiso 1 1 calc R
H14B H 0.1135 0.2874 0.2509 0.058 Uiso 1 1 calc R
H14C H 0.0386 0.2321 0.2324 0.058 Uiso 1 1 calc R
C15 C 0.30765(18) 0.25795(18) 0.31158(18) 0.0360(8) Uani 1 1 d .
C16 C 0.26667(19) 0.1915(2) 0.36034(19) 0.0436(9) Uani 1 1 d .
H16A H 0.2227 0.2176 0.3867 0.052 Uiso 1 1 calc R
H16B H 0.2480 0.1429 0.3297 0.052 Uiso 1 1 calc R
C17 C 0.32693(17) 0.16175(17) 0.41530(17) 0.0322(8) Uani 1 1 d .
C18 C 0.38371(16) 0.23513(16) 0.41208(17) 0.0271(7) Uani 1 1 d .
C19 C 0.44112(16) 0.24508(17) 0.47125(16) 0.0277(7) Uani 1 1 d .
C20 C 0.49945(17) 0.30645(17) 0.46490(17) 0.0294(7) Uani 1 1 d .
H20 H 0.5014 0.3429 0.4224 0.035 Uiso 1 1 calc R
C21 C 0.55393(19) 0.31385(19) 0.52029(18) 0.0370(8) Uani 1 1 d .
H21 H 0.5942 0.3545 0.5155 0.044 Uiso 1 1 calc R
C22 C 0.54990(19) 0.2620(2) 0.58284(18) 0.0408(8) Uani 1 1 d .
H22 H 0.5873 0.2676 0.6211 0.049 Uiso 1 1 calc R
C23 C 0.4925(2) 0.20270(19) 0.59003(18) 0.0415(9) Uani 1 1 d .
H23 H 0.4906 0.1675 0.6333 0.050 Uiso 1 1 calc R
C24 C 0.43652(19) 0.19305(18) 0.53467(17) 0.0352(8) Uani 1 1 d .
C25 C 0.3731(2) 0.1273(2) 0.54365(19) 0.0455(9) Uani 1 1 d .
H25A H 0.3574 0.1255 0.5968 0.055 Uiso 1 1 calc R
H25B H 0.3934 0.0700 0.5304 0.055 Uiso 1 1 calc R
C26 C 0.3025(2) 0.1460(2) 0.49528(18) 0.0453(9) Uani 1 1 d .
H26A H 0.2668 0.0967 0.4973 0.054 Uiso 1 1 calc R
H26B H 0.2755 0.1972 0.5148 0.054 Uiso 1 1 calc R
C27 C 0.3335(2) 0.2258(2) 0.23595(18) 0.0439(9) Uani 1 1 d .
H27A H 0.2885 0.2125 0.2052 0.066 Uiso 1 1 calc R
H27B H 0.3644 0.1739 0.2424 0.066 Uiso 1 1 calc R
H27C H 0.3642 0.2701 0.2112 0.066 Uiso 1 1 calc R
C28 C 0.3313(2) 0.00999(19) 0.3815(2) 0.0519(10) Uani 1 1 d .
H28A H 0.3148 -0.0078 0.4315 0.078 Uiso 1 1 calc R
H28B H 0.3655 -0.0336 0.3604 0.078 Uiso 1 1 calc R
H28C H 0.2863 0.0165 0.3491 0.078 Uiso 1 1 calc R
H1H H 0.061(2) -0.129(2) 0.3052(19) 0.062(12) Uiso 1 1 d .
H2H H 0.286(3) 0.372(3) 0.280(2) 0.099(16) Uiso 1 1 d .

loop_
_atom_site_aniso_label
_atom_site_aniso_U_11
_atom_site_aniso_U_22
_atom_site_aniso_U_33
_atom_site_aniso_U_23
_atom_site_aniso_U_13
_atom_site_aniso_U_12
O1 0.0283(12) 0.0260(11) 0.0410(13) 0.0016(10) -0.0009(10) -0.0025(10)
O2 0.0356(13) 0.0227(10) 0.0372(12) -0.0015(9) -0.0023(10) 0.0030(9)
O3 0.0310(13) 0.0377(12) 0.0581(15) 0.0138(12) -0.0031(12) -0.0037(11)
O4 0.0424(14) 0.0277(11) 0.0540(14) -0.0023(10) 0.0022(12) -0.0053(10)
N1 0.0258(14) 0.0261(12) 0.0291(14) -0.0013(12) 0.0018(11) 0.0015(11)
N2 0.0289(15) 0.0278(13) 0.0394(16) 0.0036(13) -0.0047(13) -0.0035(11)
C1 0.0214(16) 0.0243(15) 0.0387(18) -0.0021(14) 0.0011(14) -0.0012(13)
C2 0.0271(18) 0.0293(16) 0.046(2) 0.0007(14) -0.0022(16) 0.0029(13)
C3 0.0294(18) 0.0252(15) 0.0339(18) 0.0000(14) -0.0035(15) 0.0043(14)
C4 0.0289(17) 0.0214(14) 0.0238(16) -0.0012(14) -0.0054(14) -0.0003(13)
C5 0.0306(18) 0.0240(14) 0.0268(16) -0.0019(14) -0.0029(15) -0.0015(13)
C6 0.0323(18) 0.0263(15) 0.0316(17) 0.0004(13) 0.0013(15) -0.0011(14)
C7 0.0295(18) 0.0350(17) 0.041(2) 0.0023(16) 0.0044(16) 0.0005(14)
C8 0.035(2) 0.0380(18) 0.040(2) 0.0007(16) 0.0132(16) -0.0071(16)
C9 0.048(2) 0.0287(16) 0.0348(19) 0.0032(15) 0.0051(18) -0.0060(16)
C10 0.042(2) 0.0247(15) 0.0290(17) -0.0023(14) -0.0013(16) -0.0003(14)
C11 0.051(2) 0.0299(16) 0.0292(18) 0.0064(14) -0.0035(16) 0.0073(16)
C12 0.041(2) 0.0271(16) 0.040(2) 0.0014(14) -0.0063(17) 0.0074(14)
C13 0.0294(18) 0.0317(16) 0.040(2) -0.0040(15) 0.0072(16) -0.0018(14)
C14 0.048(2) 0.0267(16) 0.042(2) 0.0016(15) 0.0008(17) 0.0057(15)
C15 0.0334(18) 0.0315(16) 0.043(2) 0.0085(15) -0.0070(17) -0.0058(14)
C16 0.036(2) 0.0398(18) 0.055(2) 0.0138(17) -0.0068(18) -0.0104(15)
C17 0.0303(18) 0.0270(16) 0.039(2) 0.0000(15) 0.0040(15) -0.0003(14)
C18 0.0281(17) 0.0217(15) 0.0315(18) 0.0002(14) 0.0092(15) 0.0028(13)
C19 0.0304(17) 0.0219(14) 0.0308(17) -0.0048(13) 0.0037(16) 0.0028(14)
C20 0.0294(18) 0.0275(16) 0.0312(18) -0.0023(13) 0.0065(15) 0.0039(14)
C21 0.039(2) 0.0346(17) 0.038(2) -0.0084(16) 0.0026(17) -0.0064(15)
C22 0.043(2) 0.047(2) 0.032(2) -0.0033(16) -0.0013(17) -0.0037(17)
C23 0.054(2) 0.0419(19) 0.0286(19) 0.0025(16) -0.0002(18) -0.0010(17)
C24 0.044(2) 0.0282(16) 0.0336(19) 0.0012(14) 0.0033(17) -0.0009(15)
C25 0.055(2) 0.0433(19) 0.038(2) 0.0072(16) -0.0015(18) -0.0136(17)
C26 0.044(2) 0.0452(19) 0.047(2) 0.0009(17) 0.0059(18) -0.0095(17)
C27 0.043(2) 0.0378(17) 0.050(2) 0.0040(17) -0.0116(18) -0.0091(16)
C28 0.063(3) 0.0337(18) 0.059(2) -0.0018(17) 0.002(2) -0.0089(17)

loop_
_atom_type_symbol
_atom_type_description
_atom_type_scat_dispersion_real
_atom_type_scat_dispersion_imag
_atom_type_scat_source
O O 0.0106 0.0060 'International Tables Vol C Tables 4.2.6.8 and 6.1.1.4'
N N 0.0061 0.0033 'International Tables Vol C Tables 4.2.6.8 and 6.1.1.4'
C C 0.0033 0.0016 'International Tables Vol C Tables 4.2.6.8 and 6.1.1.4'
H H 0.0000 0.0000 'International Tables Vol C Tables 4.2.6.8 and 6.1.1.4'

loop_
_geom_angle_atom_site_label_1
_geom_angle_atom_site_label_2
_geom_angle_atom_site_label_3
_geom_angle
C1 O1 H1H 104(2)
C14 O2 C3 115.9(2)
C15 O3 H2H 108(3)
C28 O4 C17 116.0(2)
C4 N1 C1 109.3(2)
C18 N2 C15 109.3(2)
O1 C1 N1 109.0(2)
O1 C1 C13 111.0(2)
N1 C1 C13 108.2(2)
O1 C1 C2 109.3(2)
N1 C1 C2 104.8(2)
C13 C1 C2 114.4(2)
C3 C2 C1 104.5(2)
C3 C2 H2A 110.9
C1 C2 H2A 110.9
C3 C2 H2B 110.9
C1 C2 H2B 110.9
H2A C2 H2B 108.9
O2 C3 C4 103.9(2)
O2 C3 C12 111.5(2)
C4 C3 C12 109.2(2)
O2 C3 C2 112.3(2)
C4 C3 C2 100.8(2)
C12 C3 C2 117.6(3)
N1 C4 C5 124.7(2)
N1 C4 C3 115.6(3)
C5 C4 C3 119.7(2)
C6 C5 C10 120.1(3)
C6 C5 C4 121.0(2)
C10 C5 C4 118.9(3)
C7 C6 C5 120.4(3)
C7 C6 H6 119.8
C5 C6 H6 119.8
C6 C7 C8 119.6(3)
C6 C7 H7 120.2
C8 C7 H7 120.2
C9 C8 C7 120.6(3)
C9 C8 H8 119.7
C7 C8 H8 119.7
C8 C9 C10 121.1(3)
C8 C9 H9 119.4
C10 C9 H9 119.4
C9 C10 C5 118.2(3)
C9 C10 C11 120.5(3)
C5 C10 C11 121.2(3)
C10 C11 C12 114.3(2)
C10 C11 H11A 108.7
C12 C11 H11A 108.7
C10 C11 H11B 108.7
C12 C11 H11B 108.7
H11A C11 H11B 107.6
C11 C12 C3 110.3(3)
C11 C12 H12A 109.6
C3 C12 H12A 109.6
C11 C12 H12B 109.6
C3 C12 H12B 109.6
H12A C12 H12B 108.1
C1 C13 H13A 109.5
C1 C13 H13B 109.5
H13A C13 H13B 109.5
C1 C13 H13C 109.5
H13A C13 H13C 109.5
H13B C13 H13C 109.5
O2 C14 H14A 109.5
O2 C14 H14B 109.5
H14A C14 H14B 109.5
O2 C14 H14C 109.5
H14A C14 H14C 109.5
H14B C14 H14C 109.5
O3 C15 N2 107.6(2)
O3 C15 C27 111.2(3)
N2 C15 C27 109.2(3)
O3 C15 C16 108.1(3)
N2 C15 C16 105.2(2)
C27 C15 C16 115.1(3)
C17 C16 C15 104.6(3)
C17 C16 H16A 110.8
C15 C16 H16A 110.8
C17 C16 H16B 110.8
C15 C16 H16B 110.8
H16A C16 H16B 108.9
O4 C17 C16 111.8(3)
O4 C17 C26 111.2(2)
C16 C17 C26 117.9(3)
O4 C17 C18 102.8(2)
C16 C17 C18 101.5(2)
C26 C17 C18 110.0(3)
N2 C18 C19 125.2(3)
N2 C18 C17 114.8(3)
C19 C18 C17 120.0(3)
C24 C19 C20 120.3(3)
C24 C19 C18 119.1(3)
C20 C19 C18 120.7(3)
C21 C20 C19 120.0(3)
C21 C20 H20 120.0
C19 C20 H20 120.0
C20 C21 C22 119.9(3)
C20 C21 H21 120.1
C22 C21 H21 120.1
C23 C22 C21 120.5(3)
C23 C22 H22 119.7
C21 C22 H22 119.7
C22 C23 C24 121.1(3)
C22 C23 H23 119.4
C24 C23 H23 119.4
C19 C24 C23 118.2(3)
C19 C24 C25 121.4(3)
C23 C24 C25 120.4(3)
C24 C25 C26 113.4(3)
C24 C25 H25A 108.9
C26 C25 H25A 108.9
C24 C25 H25B 108.9
C26 C25 H25B 108.9
H25A C25 H25B 107.7
C17 C26 C25 109.8(3)
C17 C26 H26A 109.7
C25 C26 H26A 109.7
C17 C26 H26B 109.7
C25 C26 H26B 109.7
H26A C26 H26B 108.2
C15 C27 H27A 109.5
C15 C27 H27B 109.5
H27A C27 H27B 109.5
C15 C27 H27C 109.5
H27A C27 H27C 109.5
H27B C27 H27C 109.5
O4 C28 H28A 109.5
O4 C28 H28B 109.5
H28A C28 H28B 109.5
O4 C28 H28C 109.5
H28A C28 H28C 109.5
H28B C28 H28C 109.5

loop_
_geom_bond_atom_site_label_1
_geom_bond_atom_site_label_2
_geom_bond_distance
O1 C1 1.413(3)
O1 H1H 0.91(4)
O2 C14 1.431(3)
O2 C3 1.443(3)
O3 C15 1.414(4)
O3 H2H 0.91(4)
O4 C28 1.431(3)
O4 C17 1.451(3)
N1 C4 1.276(3)
N1 C1 1.488(4)
N2 C18 1.278(3)
N2 C15 1.492(4)
C1 C13 1.515(4)
C1 C2 1.536(4)
C2 C3 1.529(4)
C2 H2A 0.9900
C2 H2B 0.9900
C3 C4 1.515(4)
C3 C12 1.525(4)
C4 C5 1.470(4)
C5 C6 1.400(4)
C5 C10 1.405(4)
C6 C7 1.378(4)
C6 H6 0.9500
C7 C8 1.385(4)
C7 H7 0.9500
C8 C9 1.376(4)
C8 H8 0.9500
C9 C10 1.395(4)
C9 H9 0.9500
C10 C11 1.513(4)
C11 C12 1.523(4)
C11 H11A 0.9900
C11 H11B 0.9900
C12 H12A 0.9900
C12 H12B 0.9900
C13 H13A 0.9800
C13 H13B 0.9800
C13 H13C 0.9800
C14 H14A 0.9800
C14 H14B 0.9800
C14 H14C 0.9800
C15 C27 1.512(4)
C15 C16 1.532(4)
C16 C17 1.513(4)
C16 H16A 0.9900
C16 H16B 0.9900
C17 C26 1.513(4)
C17 C18 1.515(4)
C18 C19 1.466(4)
C19 C24 1.397(4)
C19 C20 1.402(4)
C20 C21 1.378(4)
C20 H20 0.9500
C21 C22 1.383(4)
C21 H21 0.9500
C22 C23 1.370(4)
C22 H22 0.9500
C23 C24 1.399(4)
C23 H23 0.9500
C24 C25 1.517(4)
C25 C26 1.534(5)
C25 H25A 0.9900
C25 H25B 0.9900
C26 H26A 0.9900
C26 H26B 0.9900
C27 H27A 0.9800
C27 H27B 0.9800
C27 H27C 0.9800
C28 H28A 0.9800
C28 H28B 0.9800
C28 H28C 0.9800

loop_
_geom_torsion_atom_site_label_1
_geom_torsion_atom_site_label_2
_geom_torsion_atom_site_label_3
_geom_torsion_atom_site_label_4
_geom_torsion
C4 N1 C1 O1 131.6(2)
C4 N1 C1 C13 -107.7(2)
C4 N1 C1 C2 14.8(3)
O1 C1 C2 C3 -138.7(2)
N1 C1 C2 C3 -22.0(3)
C13 C1 C2 C3 96.3(3)
C14 O2 C3 C4 173.8(2)
C14 O2 C3 C12 56.3(3)
C14 O2 C3 C2 -78.2(3)
C1 C2 C3 O2 -89.5(3)
C1 C2 C3 C4 20.5(3)
C1 C2 C3 C12 139.0(2)
C1 N1 C4 C5 -179.6(2)
C1 N1 C4 C3 -1.0(3)
O2 C3 C4 N1 103.4(3)
C12 C3 C4 N1 -137.5(3)
C2 C3 C4 N1 -13.0(3)
O2 C3 C4 C5 -77.9(3)
C12 C3 C4 C5 41.2(3)
C2 C3 C4 C5 165.7(2)
N1 C4 C5 C6 -14.7(4)
C3 C4 C5 C6 166.7(2)
N1 C4 C5 C10 165.4(3)
C3 C4 C5 C10 -13.2(4)
C10 C5 C6 C7 1.1(4)
C4 C5 C6 C7 -178.8(3)
C5 C6 C7 C8 -1.3(4)
C6 C7 C8 C9 0.2(4)
C7 C8 C9 C10 1.1(5)
C8 C9 C10 C5 -1.3(4)
C8 C9 C10 C11 176.9(3)
C6 C5 C10 C9 0.2(4)
C4 C5 C10 C9 -179.9(3)
C6 C5 C10 C11 -178.0(3)
C4 C5 C10 C11 1.9(4)
C9 C10 C11 C12 161.4(3)
C5 C10 C11 C12 -20.5(4)
C10 C11 C12 C3 48.7(3)
O2 C3 C12 C11 56.7(3)
C4 C3 C12 C11 -57.6(3)
C2 C3 C12 C11 -171.5(2)
C18 N2 C15 O3 125.0(3)
C18 N2 C15 C27 -114.2(3)
C18 N2 C15 C16 9.9(3)
O3 C15 C16 C17 -134.1(3)
N2 C15 C16 C17 -19.3(3)
C27 C15 C16 C17 100.9(3)
C28 O4 C17 C16 -71.0(3)
C28 O4 C17 C26 63.2(3)
C28 O4 C17 C18 -179.1(3)
C15 C16 C17 O4 -88.5(3)
C15 C16 C17 C26 140.7(3)
C15 C16 C17 C18 20.4(3)
C15 N2 C18 C19 -175.4(3)
C15 N2 C18 C17 4.1(3)
O4 C17 C18 N2 99.6(3)
C16 C17 C18 N2 -16.2(3)
C26 C17 C18 N2 -141.9(3)
O4 C17 C18 C19 -80.9(3)
C16 C17 C18 C19 163.3(3)
C26 C17 C18 C19 37.6(3)
N2 C18 C19 C24 171.5(3)
C17 C18 C19 C24 -8.0(4)
N2 C18 C19 C20 -7.9(4)
C17 C18 C19 C20 172.7(2)
C24 C19 C20 C21 2.0(4)
C18 C19 C20 C21 -178.7(3)
C19 C20 C21 C22 -1.5(4)
C20 C21 C22 C23 0.5(5)
C21 C22 C23 C24 -0.1(5)
C20 C19 C24 C23 -1.5(4)
C18 C19 C24 C23 179.1(3)
C20 C19 C24 C25 178.8(3)
C18 C19 C24 C25 -0.5(4)
C22 C23 C24 C19 0.6(4)
C22 C23 C24 C25 -179.8(3)
C19 C24 C25 C26 -21.4(4)
C23 C24 C25 C26 159.0(3)
O4 C17 C26 C25 55.8(3)
C16 C17 C26 C25 -173.1(3)
C18 C17 C26 C25 -57.4(3)
C24 C25 C26 C17 50.5(4)
